data_1509368
loop_
_publ_author_name
'Baran, S.'
'Penc, B.'
'Hofmann, M.'
'Slaski, M.'
'Szytula, A.'
'Leciejewicz, J.'

_publ_section_title
;
 Magnetic order in R Ag Ge (R = Gd - Er) intermetallic compounds
;
_journal_name_full 'Journal of Alloys Compd.'
_journal_page_first 92
_journal_page_last 98
_journal_paper_doi 10.1016/S0925-8388(98)00721-X
_journal_volume 281
_journal_year 1998
_chemical_formula_sum 'Ag Ge Ho'
_chemical_name_systematic 'Ho Ag Ge'
_space_group_IT_number 189
_symmetry_space_group_name_Hall 'P -6 -2'
_symmetry_space_group_name_H-M 'P -6 2 m'
_cell_angle_alpha 90
_cell_angle_beta 90
_cell_angle_gamma 120
_cell_formula_units_Z 3
_cell_length_a 7.0862
_cell_length_b 7.0862
_cell_length_c 4.1864
_cell_volume 182.053
_citation_journal_id_ASTM JALCEU
_cod_data_source_file silver1-2_291.cif
_cod_data_source_block Ag1Ge1Ho1
_cod_original_cell_volume 182.0531
_cod_original_formula_sum 'Ag1 Ge1 Ho1'
_cod_database_code 1509368

loop_
_symmetry_equiv_pos_as_xyz
x,y,z
-x+y,-x,-z
-y,x-y,z
x,y,-z
-x+y,-x,z
-y,x-y,-z
y,x,z
x-y,-y,-z
-x,-x+y,z
y,x,-z
x-y,-y,z
-x,-x+y,-z

loop_
_atom_site_label
_atom_site_type_symbol
_atom_site_fract_x
_atom_site_fract_y
_atom_site_fract_z
_atom_site_occupancy
_atom_site_U_iso_or_equiv
Ho1 Ho 0.5828 0 0 1 0.0
Ag1 Ag 0.3333 0.6667 0.5 1 0.0
Ag2 Ag 0 0 0 1 0.0
Ge1 Ge 0.2459 0 0.5 1 0.0
